data_2232271
loop_
_publ_author_name
'Shi, Tao'
'Jin, Shouwen'
'Zhu, Jianlong'
'Liu, YingJia'
'Shi, ChuanChuan'

_publ_section_title
;
 Bis(1<i>H</i>-benzimidazol-1-yl)methane monohydrate
;
_journal_coeditor_code HB6425
_journal_issue 11
_journal_name_full 'Acta Crystallographica Section E'
_journal_page_first o2943
_journal_paper_doi 10.1107/S1600536811041572
_journal_volume 67
_journal_year 2011
_chemical_formula_iupac 'C15 H12 N4, H2 O'
_chemical_formula_moiety 'C15 H12 N4, H2 O'
_chemical_formula_sum 'C15 H14 N4 O'
_chemical_formula_weight 266.30
_chemical_name_systematic
;
Bis(1<i>H</i>-benzimidazol-1-yl)methane monohydrate
;
_space_group_IT_number 2
_symmetry_cell_setting triclinic
_symmetry_space_group_name_Hall '-P 1'
_symmetry_space_group_name_H-M 'P -1'
_atom_sites_solution_hydrogens geom
_atom_sites_solution_primary direct
_atom_sites_solution_secondary difmap
_audit_creation_method SHELXL-97
_cell_angle_alpha 103.578(2)
_cell_angle_beta 103.408(2)
_cell_angle_gamma 96.9340(10)
_cell_formula_units_Z 2
_cell_length_a 7.3035(6)
_cell_length_b 8.9731(8)
_cell_length_c 11.1943(10)
_cell_measurement_reflns_used 733
_cell_measurement_temperature 298(2)
_cell_measurement_theta_max 21.439
_cell_measurement_theta_min 2.376
_cell_volume 681.67(10)
_computing_cell_refinement 'SAINT (Bruker, 2002)'
_computing_data_collection 'SMART (Bruker, 2002)'
_computing_data_reduction 'SAINT (Bruker, 2002)'
_computing_molecular_graphics 'SHELXTL (Sheldrick, 2008)'
_computing_publication_material 'SHELXTL (Sheldrick, 2008)'
_computing_structure_refinement 'SHELXL97 (Sheldrick, 2008)'
_computing_structure_solution 'SHELXS97 (Sheldrick, 2008)'
_diffrn_ambient_temperature 298(2)
_diffrn_measured_fraction_theta_full 0.979
_diffrn_measured_fraction_theta_max 0.979
_diffrn_measurement_device_type 'Bruker SMART CCD'
_diffrn_measurement_method '\f and \w'
_diffrn_radiation_monochromator graphite
_diffrn_radiation_source 'fine-focus sealed tube'
_diffrn_radiation_type MoK\a
_diffrn_radiation_wavelength 0.71073
_diffrn_reflns_av_R_equivalents 0.0264
_diffrn_reflns_av_sigmaI/netI 0.0764
_diffrn_reflns_limit_h_max 8
_diffrn_reflns_limit_h_min -7
_diffrn_reflns_limit_k_max 10
_diffrn_reflns_limit_k_min -9
_diffrn_reflns_limit_l_max 12
_diffrn_reflns_limit_l_min -13
_diffrn_reflns_number 3472
_diffrn_reflns_theta_full 25.02
_diffrn_reflns_theta_max 25.02
_diffrn_reflns_theta_min 2.38
_exptl_absorpt_coefficient_mu 0.086
_exptl_absorpt_correction_T_max 0.980
_exptl_absorpt_correction_T_min 0.966
_exptl_absorpt_correction_type multi-scan
_exptl_absorpt_process_details '(SADABS; Bruker, 2002)'
_exptl_crystal_colour colorless
_exptl_crystal_density_diffrn 1.297
_exptl_crystal_density_method 'not measured'
_exptl_crystal_description block
_exptl_crystal_F_000 280
_exptl_crystal_size_max 0.40
_exptl_crystal_size_mid 0.38
_exptl_crystal_size_min 0.23
_refine_diff_density_max 0.195
_refine_diff_density_min -0.233
_refine_ls_extinction_method none
_refine_ls_goodness_of_fit_ref 1.032
_refine_ls_hydrogen_treatment constr
_refine_ls_matrix_type full
_refine_ls_number_parameters 181
_refine_ls_number_reflns 2350
_refine_ls_number_restraints 0
_refine_ls_restrained_S_all 1.032
_refine_ls_R_factor_all 0.1178
_refine_ls_R_factor_gt 0.0567
_refine_ls_shift/su_max 0.000
_refine_ls_shift/su_mean 0.000
_refine_ls_structure_factor_coef Fsqd
_refine_ls_weighting_details 'calc w=1/[\s^2^(Fo^2^)+(0.0662P)^2^+0.2485P] where P=(Fo^2^+2Fc^2^)/3'
_refine_ls_weighting_scheme calc
_refine_ls_wR_factor_gt 0.1350
_refine_ls_wR_factor_ref 0.1806
_reflns_number_gt 1280
_reflns_number_total 2350
_reflns_threshold_expression I>2\s(I)
_cod_data_source_file hb6425.cif
_cod_data_source_block I
_cod_database_code 2232271
_cod_database_fobs_code 2232271

loop_
_symmetry_equiv_pos_as_xyz
'x, y, z'
'-x, -y, -z'

loop_
_atom_site_type_symbol
_atom_site_label
_atom_site_fract_x
_atom_site_fract_y
_atom_site_fract_z
_atom_site_U_iso_or_equiv
_atom_site_adp_type
_atom_site_calc_flag
_atom_site_refinement_flags
_atom_site_occupancy
_atom_site_symmetry_multiplicity
N N1 -0.0524(4) 0.0854(3) 0.6722(2) 0.0493(7) Uani d . 1 1
N N2 -0.2207(4) 0.1766(3) 0.5192(2) 0.0608(8) Uani d . 1 1
N N3 0.0643(4) 0.1058(3) 0.8964(2) 0.0519(7) Uani d . 1 1
N N4 0.2853(4) 0.2315(4) 1.0804(3) 0.0759(9) Uani d . 1 1
O O1 0.5456(4) 0.1029(3) 0.2553(2) 0.0940(9) Uani d . 1 1
H H1C 0.6008 0.1485 0.3334 0.113 Uiso d R 1 1
H H1D 0.4776 0.1620 0.2238 0.113 Uiso d R 1 1
C C1 -0.2270(5) 0.0924(4) 0.6003(3) 0.0593(9) Uani d . 1 1
H H1 -0.3411 0.0421 0.6079 0.071 Uiso calc R 1 1
C C2 -0.0259(5) 0.2298(4) 0.5402(3) 0.0488(8) Uani d . 1 1
C C3 0.0822(4) 0.1746(3) 0.6359(3) 0.0445(7) Uani d . 1 1
C C4 0.2790(5) 0.2106(4) 0.6748(3) 0.0642(10) Uani d . 1 1
H H4 0.3493 0.1728 0.7380 0.077 Uiso calc R 1 1
C C5 0.3680(6) 0.3060(5) 0.6156(4) 0.0838(12) Uani d . 1 1
H H5 0.5008 0.3343 0.6404 0.101 Uiso calc R 1 1
C C6 0.2613(6) 0.3602(5) 0.5194(4) 0.0806(12) Uani d . 1 1
H H6 0.3252 0.4224 0.4805 0.097 Uiso calc R 1 1
C C7 0.0655(6) 0.3244(4) 0.4807(3) 0.0637(10) Uani d . 1 1
H H7 -0.0041 0.3617 0.4170 0.076 Uiso calc R 1 1
C C8 0.2462(5) 0.1256(5) 0.9711(3) 0.0686(10) Uani d . 1 1
H H8 0.3356 0.0683 0.9463 0.082 Uiso calc R 1 1
C C9 0.1143(5) 0.2873(4) 1.0789(3) 0.0583(9) Uani d . 1 1
C C10 -0.0250(4) 0.2100(4) 0.9655(3) 0.0482(8) Uani d . 1 1
C C11 -0.2091(5) 0.2400(4) 0.9394(3) 0.0622(9) Uani d . 1 1
H H11 -0.3005 0.1871 0.8634 0.075 Uiso calc R 1 1
C C12 -0.2505(6) 0.3520(5) 1.0315(4) 0.0808(12) Uani d . 1 1
H H12 -0.3732 0.3750 1.0175 0.097 Uiso calc R 1 1
C C13 -0.1141(8) 0.4315(5) 1.1446(4) 0.0867(13) Uani d . 1 1
H H13 -0.1473 0.5066 1.2045 0.104 Uiso calc R 1 1
C C14 0.0688(7) 0.4015(5) 1.1699(3) 0.0788(12) Uani d . 1 1
H H14 0.1599 0.4558 1.2456 0.095 Uiso calc R 1 1
C C15 -0.0163(5) 0.0014(4) 0.7692(3) 0.0576(9) Uani d . 1 1
H H15A -0.1356 -0.0618 0.7664 0.069 Uiso calc R 1 1
H H15B 0.0713 -0.0682 0.7505 0.069 Uiso calc R 1 1

loop_
_atom_site_aniso_label
_atom_site_aniso_U_11
_atom_site_aniso_U_22
_atom_site_aniso_U_33
_atom_site_aniso_U_12
_atom_site_aniso_U_13
_atom_site_aniso_U_23
N1 0.0491(16) 0.0624(17) 0.0391(14) 0.0136(13) 0.0125(12) 0.0168(13)
N2 0.0571(19) 0.087(2) 0.0422(15) 0.0220(15) 0.0100(13) 0.0243(15)
N3 0.0533(17) 0.0689(18) 0.0401(14) 0.0216(14) 0.0122(13) 0.0225(13)
N4 0.065(2) 0.112(3) 0.0501(18) 0.0118(18) 0.0035(15) 0.0338(19)
O1 0.103(2) 0.098(2) 0.0688(16) 0.0330(17) -0.0108(15) 0.0273(15)
C1 0.049(2) 0.085(3) 0.0428(18) 0.0131(18) 0.0125(16) 0.0165(18)
C2 0.056(2) 0.054(2) 0.0377(16) 0.0181(16) 0.0131(15) 0.0107(15)
C3 0.0490(19) 0.0477(18) 0.0417(16) 0.0188(15) 0.0159(14) 0.0132(14)
C4 0.050(2) 0.079(3) 0.071(2) 0.0227(18) 0.0155(18) 0.031(2)
C5 0.057(2) 0.092(3) 0.110(3) 0.011(2) 0.031(2) 0.036(3)
C6 0.087(3) 0.083(3) 0.094(3) 0.020(2) 0.045(3) 0.044(2)
C7 0.081(3) 0.065(2) 0.057(2) 0.025(2) 0.026(2) 0.0269(18)
C8 0.056(2) 0.103(3) 0.062(2) 0.033(2) 0.0165(19) 0.043(2)
C9 0.066(2) 0.069(2) 0.0407(18) 0.0001(19) 0.0132(17) 0.0239(18)
C10 0.053(2) 0.058(2) 0.0396(17) 0.0110(16) 0.0147(15) 0.0212(15)
C11 0.061(2) 0.070(2) 0.057(2) 0.0191(19) 0.0156(17) 0.0177(18)
C12 0.083(3) 0.079(3) 0.096(3) 0.029(2) 0.046(3) 0.025(3)
C13 0.117(4) 0.067(3) 0.080(3) 0.010(3) 0.050(3) 0.009(2)
C14 0.106(4) 0.078(3) 0.043(2) -0.012(2) 0.021(2) 0.011(2)
C15 0.074(2) 0.063(2) 0.0438(18) 0.0218(18) 0.0201(16) 0.0208(17)

loop_
_atom_type_symbol
_atom_type_description
_atom_type_scat_dispersion_real
_atom_type_scat_dispersion_imag
_atom_type_scat_source
C C 0.0033 0.0016 'International Tables Vol C Tables 4.2.6.8 and 6.1.1.4'
H H 0.0000 0.0000 'International Tables Vol C Tables 4.2.6.8 and 6.1.1.4'
N N 0.0061 0.0033 'International Tables Vol C Tables 4.2.6.8 and 6.1.1.4'
O O 0.0106 0.0060 'International Tables Vol C Tables 4.2.6.8 and 6.1.1.4'

loop_
_geom_angle_atom_site_label_1
_geom_angle_atom_site_label_2
_geom_angle_atom_site_label_3
_geom_angle
C1 N1 C3 106.7(2)
C1 N1 C15 126.0(3)
C3 N1 C15 127.3(3)
C1 N2 C2 103.8(3)
C8 N3 C10 105.8(3)
C8 N3 C15 126.7(3)
C10 N3 C15 127.4(3)
C8 N4 C9 103.9(3)
H1C O1 H1D 108.9
N2 C1 N1 114.2(3)
N2 C1 H1 122.9
N1 C1 H1 122.9
N2 C2 C7 129.1(3)
N2 C2 C3 110.7(3)
C7 C2 C3 120.1(3)
C4 C3 N1 133.1(3)
C4 C3 C2 122.2(3)
N1 C3 C2 104.7(3)
C3 C4 C5 117.0(3)
C3 C4 H4 121.5
C5 C4 H4 121.5
C4 C5 C6 121.1(4)
C4 C5 H5 119.5
C6 C5 H5 119.5
C7 C6 C5 121.9(4)
C7 C6 H6 119.1
C5 C6 H6 119.1
C6 C7 C2 117.6(3)
C6 C7 H7 121.2
C2 C7 H7 121.2
N4 C8 N3 114.7(3)
N4 C8 H8 122.7
N3 C8 H8 122.7
C10 C9 C14 119.3(3)
C10 C9 N4 110.3(3)
C14 C9 N4 130.3(3)
C11 C10 N3 132.0(3)
C11 C10 C9 122.7(3)
N3 C10 C9 105.3(3)
C12 C11 C10 116.6(3)
C12 C11 H11 121.7
C10 C11 H11 121.7
C11 C12 C13 121.8(4)
C11 C12 H12 119.1
C13 C12 H12 119.1
C14 C13 C12 121.3(4)
C14 C13 H13 119.4
C12 C13 H13 119.4
C13 C14 C9 118.2(4)
C13 C14 H14 120.9
C9 C14 H14 120.9
N3 C15 N1 112.2(3)
N3 C15 H15A 109.2
N1 C15 H15A 109.2
N3 C15 H15B 109.2
N1 C15 H15B 109.2
H15A C15 H15B 107.9

loop_
_geom_bond_atom_site_label_1
_geom_bond_atom_site_label_2
_geom_bond_distance
N1 C1 1.358(4)
N1 C3 1.385(4)
N1 C15 1.455(4)
N2 C1 1.316(4)
N2 C2 1.391(4)
N3 C8 1.362(4)
N3 C10 1.393(4)
N3 C15 1.450(4)
N4 C8 1.308(4)
N4 C9 1.398(4)
O1 H1C 0.8500
O1 H1D 0.8500
C1 H1 0.9300
C2 C7 1.394(4)
C2 C3 1.403(4)
C3 C4 1.376(4)
C4 C5 1.387(5)
C4 H4 0.9300
C5 C6 1.397(5)
C5 H5 0.9300
C6 C7 1.368(5)
C6 H6 0.9300
C7 H7 0.9300
C8 H8 0.9300
C9 C10 1.395(4)
C9 C14 1.396(5)
C10 C11 1.381(4)
C11 C12 1.377(5)
C11 H11 0.9300
C12 C13 1.387(6)
C12 H12 0.9300
C13 C14 1.373(6)
C13 H13 0.9300
C14 H14 0.9300
C15 H15A 0.9700
C15 H15B 0.9700

loop_
_geom_hbond_atom_site_label_D
_geom_hbond_atom_site_label_H
_geom_hbond_atom_site_label_A
_geom_hbond_site_symmetry_A
_geom_hbond_distance_DH
_geom_hbond_distance_HA
_geom_hbond_distance_DA
_geom_hbond_angle_DHA
O1 H1D N4 1_554 0.85 2.14 2.940(4) 157
O1 H1C N2 1_655 0.85 2.12 2.923(3) 157

loop_
_geom_torsion_atom_site_label_1
_geom_torsion_atom_site_label_2
_geom_torsion_atom_site_label_3
_geom_torsion_atom_site_label_4
_geom_torsion
C2 N2 C1 N1 -0.4(3)
C3 N1 C1 N2 0.6(3)
C15 N1 C1 N2 179.9(3)
C1 N2 C2 C7 179.9(3)
C1 N2 C2 C3 0.0(3)
C1 N1 C3 C4 179.8(3)
C15 N1 C3 C4 0.5(5)
C1 N1 C3 C2 -0.5(3)
C15 N1 C3 C2 -179.8(3)
N2 C2 C3 C4 -180.0(3)
C7 C2 C3 C4 0.2(4)
N2 C2 C3 N1 0.3(3)
C7 C2 C3 N1 -179.6(3)
N1 C3 C4 C5 -179.9(3)
C2 C3 C4 C5 0.4(5)
C3 C4 C5 C6 -1.0(5)
C4 C5 C6 C7 1.1(6)
C5 C6 C7 C2 -0.5(6)
N2 C2 C7 C6 -180.0(3)
C3 C2 C7 C6 -0.1(5)
C9 N4 C8 N3 0.2(4)
C10 N3 C8 N4 -0.4(4)
C15 N3 C8 N4 177.6(3)
C8 N4 C9 C10 0.2(4)
C8 N4 C9 C14 179.9(3)
C8 N3 C10 C11 -178.7(3)
C15 N3 C10 C11 3.4(5)
C8 N3 C10 C9 0.5(3)
C15 N3 C10 C9 -177.5(3)
C14 C9 C10 C11 -0.9(5)
N4 C9 C10 C11 178.8(3)
C14 C9 C10 N3 179.8(3)
N4 C9 C10 N3 -0.4(3)
N3 C10 C11 C12 179.3(3)
C9 C10 C11 C12 0.2(5)
C10 C11 C12 C13 0.3(5)
C11 C12 C13 C14 -0.2(6)
C12 C13 C14 C9 -0.5(6)
C10 C9 C14 C13 1.0(5)
N4 C9 C14 C13 -178.7(3)
C8 N3 C15 N1 -110.3(3)
C10 N3 C15 N1 67.3(4)
C1 N1 C15 N3 -112.9(3)
C3 N1 C15 N3 66.3(4)

loop_
_cod_related_entry_id
_cod_related_entry_database
_cod_related_entry_code
1 ChemSpider 30657116
